data_4124651
loop_
_publ_author_name
'Hoard, J.L.'
'Martin, W.J.'

_publ_section_title
;
 Structures of complex fluorides. the stereochemistry of some
 fluocolumbate and oxyfluocolumbate complexes. the crystal structure of
 potassium oxyfluocolumbate-potassium bifluoride, (K2 Cb O F5) (K H F2)
;
_journal_name_full 'Journal of the American Chemical Society'
_journal_page_first 11
_journal_page_last 17
_journal_volume 63
_journal_year 1941
_chemical_formula_sum 'F7 H K3 Nb O'
_chemical_name_systematic '(K2 (Nb F5 O)) (K H F2)'
_space_group_IT_number 15
_symmetry_space_group_name_Hall '-C 2yc'
_symmetry_space_group_name_H-M 'C 1 2/c 1'
_cell_angle_alpha 90
_cell_angle_beta 86.57
_cell_angle_gamma 90
_cell_formula_units_Z 4
_cell_length_a 8.84
_cell_length_b 14.05
_cell_length_c 6.83
_cell_volume 846.780
_citation_journal_id_ASTM JACSAT
_cod_data_source_file Hoard_JACSAT_1941_1456.cif
_cod_data_source_block H1F7K3Nb1O1
_cod_original_cell_volume 846.7801
_cod_original_formula_sum 'H1 F7 K3 Nb1 O1'
_cod_database_code 4124651

loop_
_symmetry_equiv_pos_as_xyz
x,y,z
-x,y,-z+1/2
-x,-y,-z
x,-y,z-1/2
x+1/2,y+1/2,z
-x+1/2,y+1/2,-z+1/2
-x+1/2,-y+1/2,-z
x+1/2,-y+1/2,z-1/2

loop_
_atom_site_label
_atom_site_type_symbol
_atom_site_fract_x
_atom_site_fract_y
_atom_site_fract_z
_atom_site_occupancy
_atom_site_U_iso_or_equiv
F4 F-1 0.38 0.03 0.48 1 0.0
F1 F-1 0 0.31 0.25 1 0.0
K2 K+1 0.217 0.1 0.79 1 0.0
O1 O-2 0 0.044 0.25 1 0.0
F3 F-1 0.05 0.178 0.51 1 0.0
K1 K+1 0 0.66 0.25 1 0.0
Nb1 Nb+5 0 0.178 0.25 1 0.0
F2 F-1 0.205 0.178 0.17 1 0.0
H1 H+1 0 0.5 0 1 0.0
